data_7229617
loop_
_publ_author_name
'Okamura, Naoki'
'Maeda, Takeshi'
'Fujiwara, Hideki'
'Soman, Anjaly'
'Unni, K. N. Narayanan'
'Ajayaghosh, Ayyappanpillai'
'Yagi, Shigeyuki'

_publ_section_title
;
 Photokinetic study on remarkable excimer phosphorescence from
 heteroleptic cyclometalated platinum(ii) complexes bearing a benzoylated
 2-phenylpyridinate ligand.
;
_journal_issue 1
_journal_name_full 'Physical chemistry chemical physics : PCCP'
_journal_page_first 542
_journal_page_last 552
_journal_paper_doi 10.1039/c7cp06944h
_journal_volume 20
_journal_year 2017
_chemical_formula_moiety 'C23 H17 F2 N O3 Pt '
_chemical_formula_sum 'C23 H17 F2 N O3 Pt'
_chemical_formula_weight 588.48
_space_group_IT_number 14
_space_group_name_Hall '-P 2ybc'
_space_group_name_H-M_alt 'P 1 21/c 1'
_symmetry_cell_setting monoclinic
_symmetry_Int_Tables_number 14
_symmetry_space_group_name_Hall '-P 2ybc'
_symmetry_space_group_name_H-M 'P 1 21/c 1'
_audit_update_record
;
2017-10-05 deposited with the CCDC.
2017-11-24 downloaded from the CCDC.
;
_cell_angle_alpha 90.0000
_cell_angle_beta 103.866(3)
_cell_angle_gamma 90.0000
_cell_formula_units_Z 4
_cell_length_a 11.922(3)
_cell_length_b 12.312(2)
_cell_length_c 14.055(3)
_cell_measurement_reflns_used 6310
_cell_measurement_temperature 293.1
_cell_measurement_theta_max 30.7
_cell_measurement_theta_min 1.7
_cell_volume 2002.9(7)
_computing_cell_refinement CrystalClear
_computing_data_collection CrystalClear
_computing_data_reduction CrystalStructure
_computing_publication_material 'CrystalStructure 3.8'
_computing_structure_refinement CRYSTALS
_computing_structure_solution SIR92
_diffrn_ambient_temperature 293.1
_diffrn_detector_area_resol_mean 7.31
_diffrn_measured_fraction_theta_full 0.892
_diffrn_measured_fraction_theta_max 0.892
_diffrn_measurement_device_type 'Rigaku Mercury'
_diffrn_measurement_method \w
_diffrn_radiation_type 'Mo K\a'
_diffrn_radiation_wavelength 0.71075
_diffrn_reflns_av_R_equivalents 0.034
_diffrn_reflns_limit_h_max 16
_diffrn_reflns_limit_h_min -15
_diffrn_reflns_limit_k_max 17
_diffrn_reflns_limit_k_min -14
_diffrn_reflns_limit_l_max 16
_diffrn_reflns_limit_l_min -19
_diffrn_reflns_number 17067
_diffrn_reflns_theta_full 30.67
_diffrn_reflns_theta_max 30.67
_exptl_absorpt_coefficient_mu 7.021
_exptl_absorpt_correction_T_max 1.000
_exptl_absorpt_correction_T_min 0.534
_exptl_absorpt_correction_type multi-scan
_exptl_absorpt_process_details 'ABSCOR (Rigaku, 1995)'
_exptl_crystal_colour yellow
_exptl_crystal_density_diffrn 1.951
_exptl_crystal_density_method 'not measured'
_exptl_crystal_description block
_exptl_crystal_F_000 1128.00
_exptl_crystal_size_max 0.40
_exptl_crystal_size_mid 0.40
_exptl_crystal_size_min 0.30
_refine_diff_density_max 1.36
_refine_diff_density_min -1.83
_refine_ls_extinction_method none
_refine_ls_goodness_of_fit_ref 1.069
_refine_ls_hydrogen_treatment refall
_refine_ls_number_parameters 288
_refine_ls_number_reflns 4319
_refine_ls_R_factor_gt 0.0353
_refine_ls_shift/su_max 0.0000
_refine_ls_structure_factor_coef F
_refine_ls_weighting_details
;
    Chebychev polynomial with 3 parameters (Carruthers & Watkin, 1979)
    11.3147    -0.0478    8.1253
;
_refine_ls_weighting_scheme calc
_refine_ls_wR_factor_ref 0.0431
_reflns_number_gt 4319
_reflns_number_total 5540
_reflns_threshold_expression F^2^>2.0\s(F^2^)
_cod_data_source_file c7cp06944h2.cif
_cod_data_source_block '__Pt-1c'
_cod_depositor_comments 'Adding full bibliography for 7229615--7229617.cif.'
_cod_original_formula_sum 'C23 H17 F2 N O3 Pt '
_cod_database_code 7229617

loop_
_symmetry_equiv_pos_site_id
_symmetry_equiv_pos_as_xyz
1 +X,+Y,+Z
2 -X,1/2+Y,1/2-Z
3 -X,-Y,-Z
4 +X,1/2-Y,1/2+Z

loop_
_atom_site_label
_atom_site_type_symbol
_atom_site_fract_x
_atom_site_fract_y
_atom_site_fract_z
_atom_site_U_iso_or_equiv
_atom_site_adp_type
_atom_site_occupancy
_atom_site_symmetry_multiplicity
_atom_site_calc_flag
_atom_site_refinement_flags
Pt(1) Pt 0.046780(10) 0.097650(10) 0.382690(10) 0.04151(5) Uani 1.00 1 d .
F(1) F 0.4465(2) -0.1178(2) 0.4477(3) 0.0660(9) Uani 1.00 1 d .
F(2) F 0.1055(3) -0.3225(2) 0.3851(2) 0.0659(9) Uani 1.00 1 d .
O(1) O -0.0697(3) 0.2268(2) 0.3675(2) 0.0536(9) Uani 1.00 1 d .
O(2) O 0.1812(3) 0.1990(2) 0.4019(2) 0.0535(9) Uani 1.00 1 d .
O(3) O 0.3532(5) -0.3878(3) 0.4886(3) 0.0763(14) Uani 1.00 1 d .
N(1) N -0.0732(3) -0.0189(3) 0.3653(2) 0.0445(9) Uani 1.00 1 d .
C(1) C 0.1493(3) -0.0285(3) 0.3989(3) 0.0406(9) Uani 1.00 1 d .
C(2) C 0.2691(4) -0.0256(3) 0.4215(3) 0.0466(11) Uani 1.00 1 d .
C(3) C 0.3292(4) -0.1200(4) 0.4273(4) 0.0487(12) Uani 1.00 1 d .
C(4) C 0.2780(4) -0.2229(3) 0.4147(3) 0.0470(11) Uani 1.00 1 d .
C(5) C 0.1586(4) -0.2235(3) 0.3968(3) 0.0478(11) Uani 1.00 1 d .
C(6) C 0.0913(4) -0.1304(3) 0.3872(3) 0.0444(10) Uani 1.00 1 d .
C(7) C -0.0351(4) -0.1230(3) 0.3694(3) 0.0448(10) Uani 1.00 1 d .
C(8) C -0.1122(5) -0.2087(4) 0.3589(4) 0.0588(14) Uani 1.00 1 d .
C(9) C -0.2284(5) -0.1863(5) 0.3456(4) 0.0709(17) Uani 1.00 1 d .
C(10) C -0.2662(5) -0.0807(6) 0.3431(5) 0.0727(19) Uani 1.00 1 d .
C(11) C -0.1863(4) 0.0006(4) 0.3526(4) 0.0570(13) Uani 1.00 1 d .
C(12) C 0.3485(4) -0.3247(3) 0.4214(3) 0.0503(11) Uani 1.00 1 d .
C(13) C 0.4124(3) -0.3432(3) 0.3446(3) 0.0449(10) Uani 1.00 1 d .
C(14) C 0.3945(5) -0.2782(4) 0.2622(3) 0.0585(14) Uani 1.00 1 d .
C(15) C 0.4557(6) -0.2954(6) 0.1915(4) 0.078(2) Uani 1.00 1 d .
C(16) C 0.5339(7) -0.3791(6) 0.2043(6) 0.088(2) Uani 1.00 1 d .
C(17) C 0.5514(5) -0.4448(5) 0.2851(6) 0.078(2) Uani 1.00 1 d .
C(18) C 0.4912(4) -0.4281(4) 0.3553(4) 0.0564(13) Uani 1.00 1 d .
C(19) C -0.0384(5) 0.3260(4) 0.3786(3) 0.0524(12) Uani 1.00 1 d .
C(20) C -0.1354(4) 0.4064(3) 0.3642(4) 0.0495(12) Uani 1.00 1 d .
C(21) C 0.0752(5) 0.3637(4) 0.3968(4) 0.0588(14) Uani 1.00 1 d .
C(22) C 0.1754(4) 0.3028(3) 0.4068(3) 0.0532(12) Uani 1.00 1 d .
C(23) C 0.2924(6) 0.3566(5) 0.4254(6) 0.081(2) Uani 1.00 1 d .
H(1) H 0.3089 0.0418 0.4324 0.058 Uiso 1.00 1 c R
H(2) H -0.0853 -0.2815 0.3610 0.069 Uiso 1.00 1 c R
H(3) H -0.2826 -0.2442 0.3380 0.083 Uiso 1.00 1 c R
H(4) H -0.3459 -0.0644 0.3349 0.086 Uiso 1.00 1 c R
H(5) H -0.2118 0.0739 0.3505 0.067 Uiso 1.00 1 c R
H(6) H 0.3399 -0.2206 0.2544 0.071 Uiso 1.00 1 c R
H(7) H 0.4433 -0.2505 0.1349 0.098 Uiso 1.00 1 c R
H(8) H 0.5772 -0.3909 0.1566 0.112 Uiso 1.00 1 c R
H(9) H 0.6055 -0.5026 0.2920 0.094 Uiso 1.00 1 c R
H(10) H 0.5031 -0.4743 0.4109 0.066 Uiso 1.00 1 c R
H(11) H -0.1569 0.4277 0.2973 0.060 Uiso 1.00 1 c R
H(12) H -0.1110 0.4683 0.4040 0.060 Uiso 1.00 1 c R
H(13) H -0.1999 0.3741 0.3820 0.060 Uiso 1.00 1 c R
H(14) H 0.0851 0.4402 0.4033 0.070 Uiso 1.00 1 c R
H(15) H 0.3227 0.3630 0.4941 0.095 Uiso 1.00 1 c R
H(16) H 0.2857 0.4268 0.3964 0.095 Uiso 1.00 1 c R
H(17) H 0.3429 0.3134 0.3981 0.095 Uiso 1.00 1 c R

loop_
_atom_site_aniso_label
_atom_site_aniso_U_11
_atom_site_aniso_U_22
_atom_site_aniso_U_33
_atom_site_aniso_U_12
_atom_site_aniso_U_13
_atom_site_aniso_U_23
Pt(1) 0.05345(11) 0.03088(10) 0.04168(11) 0.00013(6) 0.01428(7) -0.00042(6)
F(1) 0.0541(16) 0.0479(15) 0.100(2) -0.0007(12) 0.0260(16) -0.0048(16)
F(2) 0.088(2) 0.0309(13) 0.078(2) -0.0139(14) 0.0181(17) 0.0015(13)
O(1) 0.0598(18) 0.0363(15) 0.063(2) 0.0100(13) 0.0118(15) 0.0001(14)
O(2) 0.0584(18) 0.0343(15) 0.069(2) -0.0086(13) 0.0172(16) -0.0007(14)
O(3) 0.123(3) 0.0457(19) 0.071(2) 0.018(2) 0.045(2) 0.0181(17)
N(1) 0.0527(19) 0.0406(18) 0.0403(17) -0.0077(15) 0.0109(14) 0.0000(14)
C(1) 0.054(2) 0.0283(17) 0.043(2) 0.0041(15) 0.0186(17) 0.0011(14)
C(2) 0.057(2) 0.0308(18) 0.058(2) -0.0027(16) 0.025(2) -0.0021(17)
C(3) 0.054(2) 0.041(2) 0.057(2) -0.0011(18) 0.024(2) -0.0013(19)
C(4) 0.062(2) 0.0336(19) 0.051(2) 0.0029(18) 0.0227(19) 0.0016(17)
C(5) 0.068(2) 0.0321(19) 0.047(2) -0.0055(18) 0.021(2) -0.0029(16)
C(6) 0.063(2) 0.0341(18) 0.0377(19) -0.0046(19) 0.0156(17) -0.0006(16)
C(7) 0.061(2) 0.041(2) 0.0334(19) -0.0069(19) 0.0135(17) 0.0006(16)
C(8) 0.066(3) 0.047(2) 0.060(2) -0.016(2) 0.009(2) 0.003(2)
C(9) 0.068(3) 0.069(3) 0.070(3) -0.020(2) 0.005(2) 0.004(2)
C(10) 0.049(2) 0.087(4) 0.077(4) -0.009(2) 0.007(2) 0.005(3)
C(11) 0.049(2) 0.059(3) 0.060(2) 0.002(2) 0.007(2) 0.005(2)
C(12) 0.063(2) 0.0330(19) 0.055(2) 0.0041(18) 0.014(2) 0.0014(17)
C(13) 0.047(2) 0.0364(19) 0.049(2) 0.0021(16) 0.0080(17) -0.0020(16)
C(14) 0.071(3) 0.054(2) 0.053(2) 0.015(2) 0.020(2) 0.003(2)
C(15) 0.108(5) 0.080(4) 0.057(3) 0.009(3) 0.040(3) 0.002(3)
C(16) 0.096(5) 0.090(4) 0.095(5) 0.012(4) 0.054(4) -0.016(4)
C(17) 0.061(3) 0.067(3) 0.106(5) 0.018(2) 0.024(3) -0.015(3)
C(18) 0.052(2) 0.042(2) 0.071(3) 0.0082(19) 0.008(2) -0.004(2)
C(19) 0.078(3) 0.039(2) 0.040(2) 0.011(2) 0.013(2) 0.0001(17)
C(20) 0.066(2) 0.0297(19) 0.054(2) 0.0134(18) 0.016(2) 0.0018(16)
C(21) 0.085(3) 0.033(2) 0.058(2) 0.001(2) 0.016(2) 0.0004(19)
C(22) 0.073(3) 0.037(2) 0.050(2) -0.010(2) 0.014(2) -0.0035(18)
C(23) 0.077(3) 0.058(3) 0.103(5) -0.020(3) 0.015(3) -0.008(3)

loop_
_atom_type_symbol
_atom_type_description
_atom_type_scat_dispersion_real
_atom_type_scat_dispersion_imag
_atom_type_scat_source
C C 0.003 0.002
;
International Tables for Crystallography
(1992, Vol. C, Tables 4.2.6.8 and 6.1.1.4)
;
H H 0.000 0.000
;
International Tables for Crystallography
(1992, Vol. C, Table 6.1.1.4)
;
F F 0.017 0.010
;
International Tables for Crystallography
(1992, Vol. C, Tables 4.2.6.8 and 6.1.1.4)
;
N N 0.006 0.003
;
International Tables for Crystallography
(1992, Vol. C, Tables 4.2.6.8 and 6.1.1.4)
;
O O 0.011 0.006
;
International Tables for Crystallography
(1992, Vol. C, Tables 4.2.6.8 and 6.1.1.4)
;
Pt Pt -1.703 8.390
;
International Tables for Crystallography
(1992, Vol. C, Tables 4.2.6.8 and 6.1.1.4)
;

loop_
_geom_angle_atom_site_label_1
_geom_angle_atom_site_label_2
_geom_angle_atom_site_label_3
_geom_angle
_geom_angle_publ_flag
O(1) Pt(1) O(2) 91.76(13) yes
O(1) Pt(1) N(1) 95.45(15) yes
O(1) Pt(1) C(1) 176.79(17) yes
O(2) Pt(1) N(1) 172.79(15) yes
O(2) Pt(1) C(1) 91.22(16) yes
N(1) Pt(1) C(1) 81.57(17) yes
Pt(1) O(1) C(19) 123.3(3) yes
Pt(1) O(2) C(22) 125.3(3) yes
Pt(1) N(1) C(7) 116.7(3) yes
Pt(1) N(1) C(11) 123.7(3) yes
C(7) N(1) C(11) 119.5(4) yes
Pt(1) C(1) C(2) 126.0(3) yes
Pt(1) C(1) C(6) 114.4(3) yes
C(2) C(1) C(6) 119.6(3) yes
C(1) C(2) C(3) 119.4(4) yes
F(1) C(3) C(2) 119.8(4) yes
F(1) C(3) C(4) 116.1(4) yes
C(2) C(3) C(4) 124.1(4) yes
C(3) C(4) C(5) 115.2(4) yes
C(3) C(4) C(12) 121.9(4) yes
C(5) C(4) C(12) 122.9(4) yes
F(2) C(5) C(4) 116.9(4) yes
F(2) C(5) C(6) 119.1(4) yes
C(4) C(5) C(6) 123.9(4) yes
C(1) C(6) C(5) 117.7(4) yes
C(1) C(6) C(7) 114.5(4) yes
C(5) C(6) C(7) 127.8(4) yes
N(1) C(7) C(6) 112.7(4) yes
N(1) C(7) C(8) 120.5(4) yes
C(6) C(7) C(8) 126.8(4) yes
C(7) C(8) C(9) 118.8(5) yes
C(8) C(9) C(10) 120.3(6) yes
C(9) C(10) C(11) 118.3(5) yes
N(1) C(11) C(10) 122.5(5) yes
O(3) C(12) C(4) 120.3(5) yes
O(3) C(12) C(13) 122.2(4) yes
C(4) C(12) C(13) 117.5(4) yes
C(12) C(13) C(14) 121.3(4) yes
C(12) C(13) C(18) 119.4(4) yes
C(14) C(13) C(18) 119.4(5) yes
C(13) C(14) C(15) 120.7(5) yes
C(14) C(15) C(16) 118.7(6) yes
C(15) C(16) C(17) 121.0(8) yes
C(16) C(17) C(18) 120.6(6) yes
C(13) C(18) C(17) 119.6(5) yes
O(1) C(19) C(20) 115.0(4) yes
O(1) C(19) C(21) 125.7(5) yes
C(20) C(19) C(21) 119.2(4) yes
C(19) C(21) C(22) 127.7(4) yes
O(2) C(22) C(21) 126.0(5) yes
O(2) C(22) C(23) 112.8(4) yes
C(21) C(22) C(23) 121.1(4) yes
C(1) C(2) H(1) 120.4 no
C(3) C(2) H(1) 120.2 no
C(7) C(8) H(2) 120.4 no
C(9) C(8) H(2) 120.8 no
C(8) C(9) H(3) 119.9 no
C(10) C(9) H(3) 119.8 no
C(9) C(10) H(4) 121.0 no
C(11) C(10) H(4) 120.7 no
N(1) C(11) H(5) 118.7 no
C(10) C(11) H(5) 118.8 no
C(13) C(14) H(6) 119.5 no
C(15) C(14) H(6) 119.8 no
C(14) C(15) H(7) 120.5 no
C(16) C(15) H(7) 120.7 no
C(15) C(16) H(8) 119.3 no
C(17) C(16) H(8) 119.7 no
C(16) C(17) H(9) 119.5 no
C(18) C(17) H(9) 119.9 no
C(13) C(18) H(10) 120.2 no
C(17) C(18) H(10) 120.3 no
C(19) C(20) H(11) 109.4 no
C(19) C(20) H(12) 109.5 no
C(19) C(20) H(13) 109.6 no
H(11) C(20) H(12) 109.5 no
H(11) C(20) H(13) 109.5 no
H(12) C(20) H(13) 109.5 no
C(19) C(21) H(14) 116.1 no
C(22) C(21) H(14) 116.2 no
C(22) C(23) H(15) 108.9 no
C(22) C(23) H(16) 110.2 no
C(22) C(23) H(17) 109.4 no
H(15) C(23) H(16) 109.5 no
H(15) C(23) H(17) 109.5 no
H(16) C(23) H(17) 109.5 no

loop_
_geom_bond_atom_site_label_1
_geom_bond_atom_site_label_2
_geom_bond_distance
_geom_bond_publ_flag
Pt(1) O(1) 2.088(3) yes
Pt(1) O(2) 1.998(3) yes
Pt(1) N(1) 2.000(3) yes
Pt(1) C(1) 1.955(4) yes
F(1) C(3) 1.359(6) yes
F(2) C(5) 1.364(5) yes
O(1) C(19) 1.276(6) yes
O(2) C(22) 1.282(5) yes
O(3) C(12) 1.214(6) yes
N(1) C(7) 1.357(6) yes
N(1) C(11) 1.339(6) yes
C(1) C(2) 1.387(6) yes
C(1) C(6) 1.423(6) yes
C(2) C(3) 1.358(6) yes
C(3) C(4) 1.399(6) yes
C(4) C(5) 1.386(7) yes
C(4) C(12) 1.500(6) yes
C(5) C(6) 1.387(6) yes
C(6) C(7) 1.470(7) yes
C(7) C(8) 1.384(7) yes
C(8) C(9) 1.381(9) yes
C(9) C(10) 1.374(10) yes
C(10) C(11) 1.367(8) yes
C(12) C(13) 1.479(7) yes
C(13) C(14) 1.383(6) yes
C(13) C(18) 1.390(6) yes
C(14) C(15) 1.383(10) yes
C(15) C(16) 1.372(11) yes
C(16) C(17) 1.369(11) yes
C(17) C(18) 1.367(10) yes
C(19) C(20) 1.499(7) yes
C(19) C(21) 1.396(8) yes
C(21) C(22) 1.390(8) yes
C(22) C(23) 1.509(9) yes
C(2) H(1) 0.950 no
C(8) H(2) 0.950 no
C(9) H(3) 0.950 no
C(10) H(4) 0.950 no
C(11) H(5) 0.950 no
C(14) H(6) 0.950 no
C(15) H(7) 0.950 no
C(16) H(8) 0.950 no
C(17) H(9) 0.950 no
C(18) H(10) 0.950 no
C(20) H(11) 0.950 no
C(20) H(12) 0.950 no
C(20) H(13) 0.950 no
C(21) H(14) 0.950 no
C(23) H(15) 0.950 no
C(23) H(16) 0.950 no
C(23) H(17) 0.950 no

loop_
_geom_contact_atom_site_label_1
_geom_contact_atom_site_label_2
_geom_contact_distance
_geom_contact_site_symmetry_2
Pt(1) C(7) 3.534(4) 3_556
F(1) F(1) 3.362(4) 3_656
F(1) C(15) 3.566(7) 4_545
F(1) C(16) 3.506(9) 4_545
F(2) O(1) 3.525(5) 2_545
F(2) C(19) 3.599(6) 3_556
O(1) F(2) 3.525(5) 2_555
O(2) C(9) 3.461(7) 3_556
O(3) C(18) 3.382(6) 3_646
O(3) C(23) 3.302(7) 1_545
C(1) C(11) 3.431(7) 3_556
C(2) C(10) 3.567(9) 3_556
C(2) C(11) 3.558(8) 3_556
C(7) Pt(1) 3.534(4) 3_556
C(9) O(2) 3.461(7) 3_556
C(10) C(2) 3.567(9) 3_556
C(11) C(1) 3.431(7) 3_556
C(11) C(2) 3.558(8) 3_556
C(15) F(1) 3.566(8) 4_544
C(16) F(1) 3.506(9) 4_544
C(18) O(3) 3.382(6) 3_646
C(19) F(2) 3.599(6) 3_556
C(23) O(3) 3.302(7) 1_565
F(1) H(1) 3.141 3_656
F(1) H(4) 3.309 1_655
F(1) H(7) 3.099 4_545
F(1) H(8) 3.136 2_655
F(1) H(8) 2.978 4_545
F(1) H(9) 3.570 2_655
F(2) H(12) 3.453 3_556
F(2) H(13) 3.259 3_556
F(2) H(14) 2.948 1_545
O(1) H(6) 3.330 2_555
O(2) H(8) 3.367 2_655
O(3) H(7) 2.688 4_545
O(3) H(9) 3.292 3_646
O(3) H(10) 2.579 3_646
O(3) H(13) 2.875 3_556
O(3) H(15) 3.093 1_545
O(3) H(16) 2.653 1_545
C(1) H(5) 3.466 3_556
C(1) H(11) 2.833 2_545
C(2) H(4) 3.505 3_556
C(2) H(5) 3.485 3_556
C(2) H(8) 2.876 2_655
C(2) H(11) 3.099 2_545
C(3) H(7) 3.318 4_545
C(3) H(8) 3.350 2_655
C(3) H(11) 3.380 2_545
C(4) H(7) 3.263 4_545
C(4) H(11) 3.513 2_545
C(5) H(11) 3.300 2_545
C(5) H(13) 3.551 3_556
C(6) H(11) 2.970 2_545
C(9) H(15) 3.505 3_556
C(9) H(16) 3.587 2_545
C(9) H(17) 3.370 2_545
C(10) H(1) 3.349 3_556
C(10) H(16) 3.320 2_545
C(10) H(17) 3.542 2_545
C(11) H(16) 3.535 2_545
C(12) H(7) 3.085 4_545
C(12) H(10) 3.579 3_646
C(12) H(16) 3.150 1_545
C(13) H(5) 3.337 2_545
C(13) H(15) 3.426 3_656
C(13) H(16) 3.370 1_545
C(14) H(5) 2.986 2_545
C(14) H(9) 3.477 2_655
C(14) H(13) 3.279 2_545
C(15) H(3) 3.361 1_655
C(15) H(4) 3.548 2_545
C(15) H(5) 3.251 2_545
C(15) H(17) 3.255 2_645
C(16) H(1) 3.142 2_645
C(16) H(3) 3.018 1_655
C(16) H(4) 3.154 2_545
C(16) H(17) 3.295 2_645
C(17) H(3) 3.142 1_655
C(17) H(4) 3.006 2_545
C(17) H(15) 3.266 3_656
C(18) H(3) 3.574 1_655
C(18) H(4) 3.278 2_545
C(18) H(10) 3.484 3_646
C(18) H(15) 2.792 3_656
C(18) H(16) 3.195 1_545
C(20) H(6) 3.036 2_555
C(20) H(9) 3.213 1_465
C(21) H(2) 3.525 3_556
C(21) H(12) 3.423 3_566
C(22) H(3) 3.581 3_556
C(23) H(10) 3.305 1_565
C(23) H(10) 3.263 3_656
H(1) F(1) 3.141 3_656
H(1) C(10) 3.349 3_556
H(1) C(16) 3.142 2_655
H(1) H(4) 3.206 3_556
H(1) H(8) 2.215 2_655
H(1) H(9) 3.583 2_655
H(1) H(11) 3.589 2_545
H(2) C(21) 3.525 3_556
H(2) H(12) 3.168 1_545
H(3) C(15) 3.361 1_455
H(3) C(16) 3.018 1_455
H(3) C(17) 3.142 1_455
H(3) C(18) 3.574 1_455
H(3) C(22) 3.581 3_556
H(3) H(8) 3.244 1_455
H(3) H(9) 3.451 1_455
H(3) H(15) 2.911 3_556
H(3) H(17) 3.300 2_545
H(4) F(1) 3.309 1_455
H(4) C(2) 3.505 3_556
H(4) C(15) 3.548 2_555
H(4) C(16) 3.154 2_555
H(4) C(17) 3.006 2_555
H(4) C(18) 3.278 2_555
H(4) H(1) 3.206 3_556
H(4) H(8) 3.513 2_555
H(4) H(9) 3.271 2_555
H(4) H(16) 3.495 2_545
H(5) C(1) 3.466 3_556
H(5) C(2) 3.485 3_556
H(5) C(13) 3.337 2_555
H(5) C(14) 2.986 2_555
H(5) C(15) 3.251 2_555
H(5) H(6) 3.135 2_555
H(5) H(7) 3.550 2_555
H(6) O(1) 3.330 2_545
H(6) C(20) 3.036 2_545
H(6) H(5) 3.135 2_545
H(6) H(9) 2.874 2_655
H(6) H(11) 2.804 2_545
H(6) H(13) 2.508 2_545
H(7) F(1) 3.099 4_544
H(7) O(3) 2.688 4_544
H(7) C(3) 3.318 4_544
H(7) C(4) 3.263 4_544
H(7) C(12) 3.085 4_544
H(7) H(5) 3.550 2_545
H(7) H(9) 3.316 2_655
H(7) H(10) 3.548 2_655
H(7) H(13) 3.241 2_545
H(7) H(17) 2.811 2_645
H(8) F(1) 3.136 2_645
H(8) F(1) 2.978 4_544
H(8) O(2) 3.367 2_645
H(8) C(2) 2.876 2_645
H(8) C(3) 3.350 2_645
H(8) H(1) 2.215 2_645
H(8) H(3) 3.244 1_655
H(8) H(4) 3.513 2_545
H(8) H(17) 2.859 2_645
H(9) F(1) 3.570 2_645
H(9) O(3) 3.292 3_646
H(9) C(14) 3.477 2_645
H(9) C(20) 3.213 1_645
H(9) H(1) 3.583 2_645
H(9) H(3) 3.451 1_655
H(9) H(4) 3.271 2_545
H(9) H(6) 2.874 2_645
H(9) H(7) 3.316 2_645
H(9) H(11) 2.944 1_645
H(9) H(12) 3.389 1_645
H(9) H(13) 2.807 1_645
H(9) H(15) 3.389 3_656
H(10) O(3) 2.579 3_646
H(10) C(12) 3.579 3_646
H(10) C(18) 3.484 3_646
H(10) C(23) 3.305 1_545
H(10) C(23) 3.263 3_656
H(10) H(7) 3.548 2_645
H(10) H(10) 2.601 3_646
H(10) H(15) 3.348 1_545
H(10) H(15) 2.578 3_656
H(10) H(16) 2.826 1_545
H(10) H(16) 3.279 3_656
H(10) H(17) 3.217 1_545
H(10) H(17) 3.485 3_656
H(11) C(1) 2.833 2_555
H(11) C(2) 3.099 2_555
H(11) C(3) 3.380 2_555
H(11) C(4) 3.513 2_555
H(11) C(5) 3.300 2_555
H(11) C(6) 2.970 2_555
H(11) H(1) 3.589 2_555
H(11) H(6) 2.804 2_555
H(11) H(9) 2.944 1_465
H(12) F(2) 3.453 3_556
H(12) C(21) 3.423 3_566
H(12) H(2) 3.168 1_565
H(12) H(9) 3.389 1_465
H(12) H(12) 3.386 3_566
H(12) H(14) 2.880 3_566
H(13) F(2) 3.259 3_556
H(13) O(3) 2.875 3_556
H(13) C(5) 3.551 3_556
H(13) C(14) 3.279 2_555
H(13) H(6) 2.508 2_555
H(13) H(7) 3.241 2_555
H(13) H(9) 2.807 1_465
H(14) F(2) 2.948 1_565
H(14) H(12) 2.880 3_566
H(15) O(3) 3.093 1_565
H(15) C(9) 3.505 3_556
H(15) C(13) 3.426 3_656
H(15) C(17) 3.266 3_656
H(15) C(18) 2.792 3_656
H(15) H(3) 2.911 3_556
H(15) H(9) 3.389 3_656
H(15) H(10) 3.348 1_565
H(15) H(10) 2.578 3_656
H(16) O(3) 2.653 1_565
H(16) C(9) 3.587 2_555
H(16) C(10) 3.320 2_555
H(16) C(11) 3.535 2_555
H(16) C(12) 3.150 1_565
H(16) C(13) 3.370 1_565
H(16) C(18) 3.195 1_565
H(16) H(4) 3.495 2_555
H(16) H(10) 2.826 1_565
H(16) H(10) 3.279 3_656
H(17) C(9) 3.370 2_555
H(17) C(10) 3.542 2_555
H(17) C(15) 3.255 2_655
H(17) C(16) 3.295 2_655
H(17) H(3) 3.300 2_555
H(17) H(7) 2.811 2_655
H(17) H(8) 2.859 2_655
H(17) H(10) 3.217 1_565
H(17) H(10) 3.485 3_656

loop_
_geom_torsion_atom_site_label_1
_geom_torsion_atom_site_label_2
_geom_torsion_atom_site_label_3
_geom_torsion_atom_site_label_4
_geom_torsion
O(1) Pt(1) O(2) C(22) 3.8(4)
O(2) Pt(1) O(1) C(19) -4.6(4)
O(1) Pt(1) N(1) C(7) 179.7(3)
O(1) Pt(1) N(1) C(11) -2.0(4)
N(1) Pt(1) O(1) C(19) 175.5(3)
O(1) Pt(1) C(1) C(2) -154(2)
O(1) Pt(1) C(1) C(6) 25(2)
C(1) Pt(1) O(1) C(19) 153(2)
O(2) Pt(1) N(1) C(7) -0.1(14)
O(2) Pt(1) N(1) C(11) 178.2(11)
N(1) Pt(1) O(2) C(22) -176.4(11)
O(2) Pt(1) C(1) C(2) 3.4(4)
O(2) Pt(1) C(1) C(6) -177.6(3)
C(1) Pt(1) O(2) C(22) -175.0(4)
N(1) Pt(1) C(1) C(2) -176.8(4)
N(1) Pt(1) C(1) C(6) 2.2(3)
C(1) Pt(1) N(1) C(7) -1.5(3)
C(1) Pt(1) N(1) C(11) 176.8(4)
Pt(1) O(1) C(19) C(20) 179.8(2)
Pt(1) O(1) C(19) C(21) 3.6(7)
Pt(1) O(2) C(22) C(21) -1.9(7)
Pt(1) O(2) C(22) C(23) 177.9(4)
Pt(1) N(1) C(7) C(6) 0.4(4)
Pt(1) N(1) C(7) C(8) 179.5(3)
Pt(1) N(1) C(11) C(10) -178.5(4)
C(7) N(1) C(11) C(10) -0.3(6)
C(11) N(1) C(7) C(6) -177.9(4)
C(11) N(1) C(7) C(8) 1.1(6)
Pt(1) C(1) C(2) C(3) -177.8(4)
Pt(1) C(1) C(6) C(5) 179.5(3)
Pt(1) C(1) C(6) C(7) -2.7(5)
C(2) C(1) C(6) C(5) -1.5(6)
C(2) C(1) C(6) C(7) 176.4(4)
C(6) C(1) C(2) C(3) 3.2(7)
C(1) C(2) C(3) F(1) 178.9(4)
C(1) C(2) C(3) C(4) -2.0(8)
F(1) C(3) C(4) C(5) 178.2(4)
F(1) C(3) C(4) C(12) -1.2(7)
C(2) C(3) C(4) C(5) -1.0(8)
C(2) C(3) C(4) C(12) 179.7(5)
C(3) C(4) C(5) F(2) -179.4(4)
C(3) C(4) C(5) C(6) 2.9(7)
C(3) C(4) C(12) O(3) 112.3(6)
C(3) C(4) C(12) C(13) -66.8(6)
C(5) C(4) C(12) O(3) -67.0(6)
C(5) C(4) C(12) C(13) 113.9(5)
C(12) C(4) C(5) F(2) -0.1(6)
C(12) C(4) C(5) C(6) -177.8(4)
F(2) C(5) C(6) C(1) -179.4(4)
F(2) C(5) C(6) C(7) 3.1(7)
C(4) C(5) C(6) C(1) -1.7(7)
C(4) C(5) C(6) C(7) -179.3(4)
C(1) C(6) C(7) N(1) 1.4(5)
C(1) C(6) C(7) C(8) -177.5(4)
C(5) C(6) C(7) N(1) 179.1(4)
C(5) C(6) C(7) C(8) 0.1(6)
N(1) C(7) C(8) C(9) -0.9(7)
C(6) C(7) C(8) C(9) 178.0(5)
C(7) C(8) C(9) C(10) -0.2(7)
C(8) C(9) C(10) C(11) 1.0(10)
C(9) C(10) C(11) N(1) -0.8(9)
O(3) C(12) C(13) C(14) 171.6(4)
O(3) C(12) C(13) C(18) -8.0(7)
C(4) C(12) C(13) C(14) -9.4(6)
C(4) C(12) C(13) C(18) 171.0(4)
C(12) C(13) C(14) C(15) 179.2(5)
C(12) C(13) C(18) C(17) -179.3(4)
C(14) C(13) C(18) C(17) 1.2(7)
C(18) C(13) C(14) C(15) -1.2(7)
C(13) C(14) C(15) C(16) 0.6(9)
C(14) C(15) C(16) C(17) 0.2(8)
C(15) C(16) C(17) C(18) -0.3(9)
C(16) C(17) C(18) C(13) -0.4(9)
O(1) C(19) C(21) C(22) -0.1(7)
C(20) C(19) C(21) C(22) -176.2(5)
C(19) C(21) C(22) O(2) -0.9(9)
C(19) C(21) C(22) C(23) 179.3(5)
